data_4331677
loop_
_publ_author_name
'Siega, Patrizia'
'Randaccio, Lucio'
'Marzilli, Patricia A.'
'Marzilli, Luigi G.'

_publ_section_title
;
 Metal Coordination by Sterically Hindered Heterocyclic Ligands, Including
 2-Vinylpyridine, Assessed by Investigation of Cobaloximes
;
_journal_issue 8
_journal_name_full 'Inorganic Chemistry'
_journal_page_first 3359
_journal_page_last 3368
_journal_paper_doi 10.1021/ic051383a
_journal_volume 45
_journal_year 2006
_chemical_formula_sum 'C15 H24 Co N5 O4'
_chemical_formula_weight 397.32
_chemical_name_systematic
; 
 ? 
;
_space_group_IT_number 2
_symmetry_cell_setting triclinic
_symmetry_space_group_name_Hall '-P 1'
_symmetry_space_group_name_H-M 'P -1'
_atom_sites_solution_hydrogens geom
_atom_sites_solution_primary direct
_atom_sites_solution_secondary difmap
_audit_creation_method SHELXL-97
_cell_angle_alpha 86.525(3)
_cell_angle_beta 88.950(3)
_cell_angle_gamma 61.918(3)
_cell_formula_units_Z 2
_cell_length_a 9.0887(13)
_cell_length_b 9.2319(13)
_cell_length_c 11.9708(17)
_cell_measurement_reflns_used 2540
_cell_measurement_temperature 100(2)
_cell_measurement_theta_max 32.286
_cell_measurement_theta_min 2.505
_cell_volume 884.5(2)
_computing_cell_refinement 'Bruker SAINT'
_computing_data_collection 'Bruker SMART'
_computing_data_reduction 'Bruker SAINTPlus'
_computing_molecular_graphics 'Bruker SHELXTL'
_computing_publication_material 'Bruker SHELXTL'
_computing_structure_refinement 'SHELXL-97 (Sheldrick, 1997)'
_computing_structure_solution 'SHELXS-97 (Sheldrick, 1990)'
_diffrn_ambient_temperature 100(2)
_diffrn_measured_fraction_theta_full 0.886
_diffrn_measured_fraction_theta_max 0.886
_diffrn_measurement_device_type 'CCD area detector'
_diffrn_measurement_method 'phi & omega scans'
_diffrn_radiation_monochromator graphite
_diffrn_radiation_source 'fine-focus sealed tube'
_diffrn_radiation_type MoK\a
_diffrn_radiation_wavelength 0.71073
_diffrn_reflns_av_R_equivalents 0.0287
_diffrn_reflns_av_sigmaI/netI 0.0880
_diffrn_reflns_limit_h_max 13
_diffrn_reflns_limit_h_min -11
_diffrn_reflns_limit_k_max 14
_diffrn_reflns_limit_k_min -10
_diffrn_reflns_limit_l_max 18
_diffrn_reflns_limit_l_min -14
_diffrn_reflns_number 8052
_diffrn_reflns_theta_full 32.71
_diffrn_reflns_theta_max 32.71
_diffrn_reflns_theta_min 1.70
_diffrn_standards_decay_% 0
_exptl_absorpt_coefficient_mu 1.001
_exptl_absorpt_correction_T_max 1
_exptl_absorpt_correction_T_min 0.815795
_exptl_absorpt_correction_type empirical
_exptl_crystal_colour orange/brown
_exptl_crystal_density_diffrn 1.492
_exptl_crystal_density_method 'not measured'
_exptl_crystal_description fragment
_exptl_crystal_F_000 416
_exptl_crystal_size_max 0.29
_exptl_crystal_size_mid 0.14
_exptl_crystal_size_min 0.10
_refine_diff_density_max 0.932
_refine_diff_density_min -0.750
_refine_diff_density_rms 0.095
_refine_ls_extinction_method none
_refine_ls_goodness_of_fit_ref 1.122
_refine_ls_hydrogen_treatment mixed
_refine_ls_matrix_type full
_refine_ls_number_parameters 221
_refine_ls_number_reflns 5777
_refine_ls_number_restraints 0
_refine_ls_restrained_S_all 1.122
_refine_ls_R_factor_all 0.1103
_refine_ls_R_factor_gt 0.0616
_refine_ls_shift/su_max 0.000
_refine_ls_shift/su_mean 0.000
_refine_ls_structure_factor_coef Fsqd
_refine_ls_weighting_details 'calc w=1/[\s^2^(Fo^2^)+(0.0500P)^2^+0.0000P] where P=(Fo^2^+2Fc^2^)/3'
_refine_ls_weighting_scheme calc
_refine_ls_wR_factor_gt 0.1285
_refine_ls_wR_factor_ref 0.1406
_reflns_number_gt 3364
_reflns_number_total 5777
_reflns_threshold_expression >2sigma(I)
_cod_data_source_file ic051383asup1.cif
_cod_data_source_block CH3Co(DH)2(2-picoline)_compound
_cod_depositor_comments
;
The following automatic conversions were performed:

'_symmetry_cell_setting' value 'Triclinic' changed to 'triclinic'
according to /home/saulius/struct/CIF-dictionaries/cif_core.dic
dictionary named 'cif_core.dic' version 2.4.2 from 2011-04-26.

Automatic conversion script
Id: cif_fix_values 1891 2012-01-12 08:04:46Z andrius 
;
_cod_original_sg_symbol_H-M P-1
_cod_database_code 4331677

loop_
_symmetry_equiv_pos_as_xyz
'x, y, z'
'-x, -y, -z'

loop_
_atom_site_label
_atom_site_type_symbol
_atom_site_fract_x
_atom_site_fract_y
_atom_site_fract_z
_atom_site_U_iso_or_equiv
_atom_site_adp_type
_atom_site_occupancy
_atom_site_symmetry_multiplicity
_atom_site_calc_flag
_atom_site_refinement_flags
_atom_site_disorder_assembly
_atom_site_disorder_group
Co1 Co 0.12314(5) 0.70032(4) 0.22492(3) 0.02646(11) Uani 1 1 d . . .
O1 O -0.1542(3) 0.6469(3) 0.18548(17) 0.0425(5) Uani 1 1 d . . .
O2 O 0.2055(3) 0.8013(2) 0.42407(17) 0.0383(5) Uani 1 1 d . . .
O3 O 0.3686(3) 0.8038(3) 0.25619(18) 0.0424(5) Uani 1 1 d . . .
O4 O 0.0139(3) 0.6434(3) 0.01826(17) 0.0457(6) Uani 1 1 d . . .
N1 N -0.0668(3) 0.6756(3) 0.26137(19) 0.0317(5) Uani 1 1 d . A .
N2 N 0.1078(3) 0.7485(3) 0.37662(19) 0.0296(5) Uani 1 1 d . A .
N3 N 0.2989(3) 0.7455(3) 0.1855(2) 0.0326(6) Uani 1 1 d . A .
N4 N 0.1263(3) 0.6724(3) 0.0701(2) 0.0347(6) Uani 1 1 d . A .
C1 C -0.1129(4) 0.6938(3) 0.3659(2) 0.0334(7) Uani 1 1 d . . .
C2 C -0.2618(4) 0.6803(4) 0.4098(3) 0.0446(8) Uani 1 1 d . A .
H2A H -0.3126 0.6507 0.3496 0.067 Uiso 1 1 calc R . .
H2B H -0.3434 0.7860 0.4374 0.067 Uiso 1 1 calc R . .
H2C H -0.2269 0.5952 0.4712 0.067 Uiso 1 1 calc R . .
C3 C -0.0102(4) 0.7373(3) 0.4341(2) 0.0314(7) Uani 1 1 d . A .
C4 C -0.0398(4) 0.7741(4) 0.5540(2) 0.0450(8) Uani 1 1 d . . .
H4A H 0.0461 0.7990 0.5817 0.067 Uiso 1 1 calc R A .
H4B H -0.0350 0.6784 0.5974 0.067 Uiso 1 1 calc R . .
H4C H -0.1499 0.8690 0.5621 0.067 Uiso 1 1 calc R . .
C5 C 0.3444(4) 0.7306(3) 0.0802(2) 0.0365(8) Uani 1 1 d . . .
C6 C 0.4732(4) 0.7723(4) 0.0334(3) 0.0493(9) Uani 1 1 d . A .
H6A H 0.5247 0.8001 0.0941 0.074 Uiso 1 1 calc R . .
H6B H 0.4211 0.8667 -0.0209 0.074 Uiso 1 1 calc R . .
H6C H 0.5588 0.6778 -0.0037 0.074 Uiso 1 1 calc R . .
C7 C 0.2440(4) 0.6833(3) 0.0132(2) 0.0358(7) Uani 1 1 d . A .
C8 C 0.2717(5) 0.6532(4) -0.1087(3) 0.0516(10) Uani 1 1 d . . .
H8A H 0.1897 0.6231 -0.1365 0.077 Uiso 1 1 calc R A .
H8B H 0.3844 0.5635 -0.1193 0.077 Uiso 1 1 calc R . .
H8C H 0.2592 0.7534 -0.1500 0.077 Uiso 1 1 calc R . .
C9 C -0.0300(4) 0.9375(4) 0.1891(3) 0.0392(8) Uani 1 1 d . A .
H9A H -0.0163 1.0030 0.2455 0.059 Uiso 1 1 calc R . .
H9B H -0.1455 0.9563 0.1891 0.059 Uiso 1 1 calc R . .
H9C H -0.0036 0.9700 0.1151 0.059 Uiso 1 1 calc R . .
N1A N 0.2729(4) 0.4392(4) 0.2495(3) 0.0269(8) Uiso 0.72 1 d P A 1
C1A C 0.2116(5) 0.3525(5) 0.1952(3) 0.0319(9) Uiso 0.72 1 d P A 1
H1A H 0.1089 0.4122 0.1554 0.038 Uiso 0.72 1 calc PR A 1
C2A C 0.2894(5) 0.1856(5) 0.1949(3) 0.0350(9) Uiso 0.72 1 d P A 1
H2A1 H 0.2417 0.1307 0.1562 0.042 Uiso 0.72 1 calc PR A 1
C3A C 0.4397(5) 0.0973(5) 0.2522(4) 0.0362(9) Uiso 0.72 1 d P A 1
H3A H 0.4969 -0.0195 0.2532 0.043 Uiso 0.72 1 calc PR A 1
C4A C 0.5054(6) 0.1812(5) 0.3078(4) 0.0345(10) Uiso 0.72 1 d P A 1
H4A1 H 0.6080 0.1229 0.3479 0.041 Uiso 0.72 1 calc PR A 1
C5A C 0.4176(5) 0.3551(5) 0.3041(3) 0.0315(9) Uiso 0.72 1 d P A 1
C6A C 0.4905(6) 0.4409(5) 0.3642(4) 0.0355(10) Uiso 0.72 1 d P A 1
H6A1 H 0.5282 0.5000 0.3101 0.053 Uiso 0.72 1 calc PR A 1
H6A2 H 0.5855 0.3606 0.4099 0.053 Uiso 0.72 1 calc PR A 1
H6A3 H 0.4062 0.5194 0.4127 0.053 Uiso 0.72 1 calc PR A 1
N1B N 0.3129(11) 0.4463(10) 0.2756(7) 0.0197(18) Uiso 0.28 1 d P A 2
C1B C 0.4348(12) 0.4339(12) 0.3386(8) 0.023(2) Uiso 0.28 1 d P A 2
H1B H 0.4289 0.5358 0.3552 0.028 Uiso 0.28 1 d PR A 2
C2B C 0.5687(11) 0.2943(10) 0.3803(7) 0.0210(18) Uiso 0.28 1 d P A 2
H2B1 H 0.6513 0.2987 0.4254 0.025 Uiso 0.28 1 d PR A 2
C3B C 0.5808(13) 0.1507(12) 0.3571(8) 0.028(2) Uiso 0.28 1 d P A 2
H3B H 0.6727 0.0509 0.3844 0.033 Uiso 0.28 1 calc PR A 2
C4B C 0.4576(11) 0.1486(11) 0.2927(7) 0.0165(17) Uiso 0.28 1 d P A 2
H4B1 H 0.4641 0.0466 0.2756 0.020 Uiso 0.28 1 calc PR A 2
C5B C 0.3196(11) 0.3002(11) 0.2515(7) 0.0211(18) Uiso 0.28 1 d P A 2
C6B C 0.1994(11) 0.2896(11) 0.1818(7) 0.024(2) Uiso 0.28 1 d P A 2
H6B1 H 0.2452 0.2600 0.1069 0.037 Uiso 0.28 1 d PR A 2
H6B2 H 0.0982 0.3962 0.1764 0.037 Uiso 0.28 1 d PR A 2
H6B3 H 0.1721 0.2055 0.2146 0.037 Uiso 0.28 1 d PR A 2
H1O H -0.1221 0.6415 0.0920 0.037 Uiso 1 1 d R . .
H3O H 0.2966 0.8117 0.3343 0.037 Uiso 1 1 d R . .

loop_
_atom_site_aniso_label
_atom_site_aniso_U_11
_atom_site_aniso_U_22
_atom_site_aniso_U_33
_atom_site_aniso_U_23
_atom_site_aniso_U_13
_atom_site_aniso_U_12
Co1 0.02667(19) 0.02990(19) 0.02021(17) -0.00175(13) 0.00576(13) -0.01132(15)
O1 0.0362(12) 0.0614(14) 0.0354(12) -0.0066(10) -0.0023(9) -0.0269(11)
O2 0.0494(13) 0.0406(11) 0.0344(11) -0.0089(9) 0.0025(10) -0.0282(10)
O3 0.0401(12) 0.0544(13) 0.0409(13) 0.0026(10) 0.0017(10) -0.0296(11)
O4 0.0544(14) 0.0618(14) 0.0260(11) -0.0026(10) -0.0054(10) -0.0314(12)
N1 0.0296(12) 0.0359(12) 0.0296(13) -0.0043(10) 0.0041(10) -0.0152(11)
N2 0.0332(13) 0.0287(11) 0.0261(12) -0.0040(9) 0.0021(10) -0.0136(10)
N3 0.0319(13) 0.0344(12) 0.0295(13) 0.0007(10) 0.0039(10) -0.0144(11)
N4 0.0326(13) 0.0367(13) 0.0257(12) 0.0007(10) 0.0014(10) -0.0091(11)
C1 0.0307(15) 0.0317(14) 0.0331(15) -0.0001(12) 0.0105(12) -0.0113(12)
C2 0.0357(17) 0.0466(17) 0.0481(19) 0.0048(15) 0.0112(15) -0.0179(15)
C3 0.0378(16) 0.0264(13) 0.0246(14) -0.0038(11) 0.0096(12) -0.0107(12)
C4 0.064(2) 0.0435(17) 0.0284(15) -0.0119(13) 0.0184(15) -0.0253(17)
C5 0.0312(15) 0.0311(14) 0.0328(16) 0.0072(12) 0.0115(13) -0.0043(13)
C6 0.0363(18) 0.0457(18) 0.055(2) 0.0123(16) 0.0143(16) -0.0123(15)
C7 0.0385(17) 0.0292(14) 0.0260(14) 0.0024(11) 0.0106(13) -0.0054(13)
C8 0.070(2) 0.0424(18) 0.0256(16) -0.0019(13) 0.0155(16) -0.0128(18)
C9 0.0336(16) 0.0409(16) 0.0336(16) 0.0023(13) 0.0099(13) -0.0106(14)

loop_
_atom_type_symbol
_atom_type_description
_atom_type_scat_dispersion_real
_atom_type_scat_dispersion_imag
_atom_type_scat_source
C C 0.0033 0.0016 'International Tables Vol C Tables 4.2.6.8 and 6.1.1.4'
H H 0.0000 0.0000 'International Tables Vol C Tables 4.2.6.8 and 6.1.1.4'
N N 0.0061 0.0033 'International Tables Vol C Tables 4.2.6.8 and 6.1.1.4'
O O 0.0106 0.0060 'International Tables Vol C Tables 4.2.6.8 and 6.1.1.4'
Co Co 0.3494 0.9721 'International Tables Vol C Tables 4.2.6.8 and 6.1.1.4'

loop_
_geom_angle_atom_site_label_1
_geom_angle_atom_site_label_2
_geom_angle_atom_site_label_3
_geom_angle
N3 Co1 N2 98.13(11)
N3 Co1 N4 81.37(11)
N2 Co1 N4 174.85(10)
N3 Co1 N1 174.73(10)
N2 Co1 N1 81.69(11)
N4 Co1 N1 98.34(11)
N3 Co1 C9 87.06(12)
N2 Co1 C9 87.86(11)
N4 Co1 C9 86.99(11)
N1 Co1 C9 87.67(12)
N3 Co1 N1A 96.32(12)
N2 Co1 N1A 97.11(12)
N4 Co1 N1A 88.04(12)
N1 Co1 N1A 88.93(12)
C9 Co1 N1A 173.51(14)
N3 Co1 N1B 87.9(2)
N2 Co1 N1B 88.0(2)
N4 Co1 N1B 97.1(2)
N1 Co1 N1B 97.3(2)
C9 Co1 N1B 173.0(3)
N1A Co1 N1B 13.4(2)
N1 O1 H1O 122.0
N2 O2 H3O 101.4
N3 O3 H3O 101.9
C1 N1 O1 121.0(3)
C1 N1 Co1 116.1(2)
O1 N1 Co1 122.83(18)
C3 N2 O2 120.3(2)
C3 N2 Co1 116.7(2)
O2 N2 Co1 122.90(17)
C5 N3 O3 119.6(3)
C5 N3 Co1 116.7(2)
O3 N3 Co1 123.49(17)
C7 N4 O4 120.1(3)
C7 N4 Co1 116.7(2)
O4 N4 Co1 123.20(19)
N1 C1 C3 113.1(3)
N1 C1 C2 123.5(3)
C3 C1 C2 123.3(3)
C1 C2 H2A 109.5
C1 C2 H2B 109.5
H2A C2 H2B 109.5
C1 C2 H2C 109.5
H2A C2 H2C 109.5
H2B C2 H2C 109.5
N2 C3 C1 112.3(2)
N2 C3 C4 123.1(3)
C1 C3 C4 124.6(3)
C3 C4 H4A 109.5
C3 C4 H4B 109.5
H4A C4 H4B 109.5
C3 C4 H4C 109.5
H4A C4 H4C 109.5
H4B C4 H4C 109.5
N3 C5 C7 112.2(3)
N3 C5 C6 123.6(3)
C7 C5 C6 124.0(3)
C5 C6 H6A 109.5
C5 C6 H6B 109.5
H6A C6 H6B 109.5
C5 C6 H6C 109.5
H6A C6 H6C 109.5
H6B C6 H6C 109.5
N4 C7 C5 112.7(3)
N4 C7 C8 123.7(3)
C5 C7 C8 123.6(3)
C7 C8 H8A 109.5
C7 C8 H8B 109.5
H8A C8 H8B 109.5
C7 C8 H8C 109.5
H8A C8 H8C 109.5
H8B C8 H8C 109.5
Co1 C9 H9A 109.5
Co1 C9 H9B 109.5
H9A C9 H9B 109.5
Co1 C9 H9C 109.5
H9A C9 H9C 109.5
H9B C9 H9C 109.5
C5A N1A C1A 117.9(3)
C5A N1A Co1 128.6(3)
C1A N1A Co1 113.4(3)
C2A C1A N1A 123.7(4)
C2A C1A H1A 118.1
N1A C1A H1A 118.1
C2A C1A H6B1 52.2
N1A C1A H6B1 140.0
H1A C1A H6B1 80.6
C2A C1A H6B2 110.7
N1A C1A H6B2 122.4
H1A C1A H6B2 19.5
H6B1 C1A H6B2 87.5
C2A C1A H6B3 40.1
N1A C1A H6B3 141.4
H1A C1A H6B3 89.0
H6B1 C1A H6B3 66.5
H6B2 C1A H6B3 75.0
C1A C2A C3A 118.7(4)
C1A C2A H2A1 120.7
C3A C2A H2A1 120.7
C1A C2A H6B1 63.0
C3A C2A H6B1 136.1
H2A1 C2A H6B1 74.8
C1A C2A H6B3 80.8
C3A C2A H6B3 131.1
H2A1 C2A H6B3 60.8
H6B1 C2A H6B3 92.7
C4A C3A C2A 119.1(4)
C4A C3A H3A 120.4
C2A C3A H3A 120.4
C3A C4A C5A 119.1(4)
C3A C4A H4A1 120.5
C5A C4A H4A1 120.5
N1A C5A C4A 121.5(4)
N1A C5A C6A 120.7(4)
C4A C5A C6A 117.8(4)
C5A C6A H1B 106.8
H6A1 C6A H1B 65.4
H6A2 C6A H1B 142.7
H6A3 C6A H1B 48.2
C5A C6A H2B1 104.8
H6A1 C6A H2B1 107.3
H6A2 C6A H2B1 6.8
H6A3 C6A H2B1 116.1
H1B C6A H2B1 148.2
C1B N1B C5B 115.3(9)
C1B N1B Co1 115.5(7)
C5B N1B Co1 129.2(7)
N1B C1B C2B 128.1(10)
N1B C1B H1B 114.8
C2B C1B H1B 117.1
C3B C2B C1B 118.2(10)
C3B C2B H2B1 120.3
C1B C2B H2B1 121.5
C2B C3B C4B 118.8(10)
C2B C3B H3B 120.6
C4B C3B H3B 120.6
C3B C4B C5B 120.1(10)
C3B C4B H4B1 119.9
C5B C4B H4B1 119.9
N1B C5B C6B 123.2(8)
N1B C5B C4B 119.3(9)
C6B C5B C4B 117.4(8)
C5B C6B H6B1 109.7
C5B C6B H6B2 109.4
H6B1 C6B H6B2 109.5
C5B C6B H6B3 109.3
H6B1 C6B H6B3 109.5
H6B2 C6B H6B3 109.5

loop_
_geom_bond_atom_site_label_1
_geom_bond_atom_site_label_2
_geom_bond_distance
Co1 N3 1.877(3)
Co1 N2 1.883(2)
Co1 N4 1.884(2)
Co1 N1 1.885(2)
Co1 C9 1.988(3)
Co1 N1A 2.142(3)
Co1 N1B 2.213(8)
O1 N1 1.334(3)
O1 H1O 1.1493
O2 N2 1.345(3)
O2 H3O 1.3705
O3 N3 1.343(3)
O3 H3O 1.1176
O4 N4 1.342(3)
N1 C1 1.307(3)
N2 C3 1.305(4)
N3 C5 1.314(3)
N4 C7 1.298(4)
C1 C3 1.457(4)
C1 C2 1.499(4)
C2 H2A 0.9800
C2 H2B 0.9800
C2 H2C 0.9800
C3 C4 1.485(4)
C4 H4A 0.9800
C4 H4B 0.9800
C4 H4C 0.9800
C5 C7 1.453(5)
C5 C6 1.485(4)
C6 H6A 0.9800
C6 H6B 0.9800
C6 H6C 0.9800
C7 C8 1.496(4)
C8 H8A 0.9800
C8 H8B 0.9800
C8 H8C 0.9800
C9 H9A 0.9800
C9 H9B 0.9800
C9 H9C 0.9800
N1A C5A 1.330(5)
N1A C1A 1.367(5)
C1A C2A 1.359(5)
C1A H1A 0.9500
C1A H6B1 1.3378
C1A H6B2 0.9387
C1A H6B3 1.5625
C2A C3A 1.385(6)
C2A H2A1 0.9500
C2A H6B1 1.1872
C2A H6B3 1.0189
C3A C4A 1.383(6)
C3A H3A 0.9500
C4A C5A 1.415(6)
C4A H4A1 0.9500
C5A C6A 1.471(6)
C6A H6A1 0.9800
C6A H6A2 0.9800
C6A H6A3 0.9800
C6A H1B 0.7883
C6A H2B1 1.5847
N1B C1B 1.308(14)
N1B C5B 1.370(12)
C1B C2B 1.364(12)
C1B H1B 0.9500
C2B C3B 1.324(13)
C2B H2B1 0.9500
C3B C4B 1.379(14)
C3B H3B 0.9500
C4B C5B 1.436(12)
C4B H4B1 0.9500
C5B C6B 1.429(13)
C6B H6B1 0.9800
C6B H6B2 0.9800
C6B H6B3 0.9800

loop_
_geom_torsion_atom_site_label_1
_geom_torsion_atom_site_label_2
_geom_torsion_atom_site_label_3
_geom_torsion_atom_site_label_4
_geom_torsion
N3 Co1 N1 C1 -91.2(12)
N2 Co1 N1 C1 -2.8(2)
N4 Co1 N1 C1 -177.6(2)
C9 Co1 N1 C1 -91.0(2)
N1A Co1 N1 C1 94.5(2)
N1B Co1 N1 C1 84.0(3)
N3 Co1 N1 O1 86.6(12)
N2 Co1 N1 O1 174.9(2)
N4 Co1 N1 O1 0.1(2)
C9 Co1 N1 O1 86.8(2)
N1A Co1 N1 O1 -87.7(2)
N1B Co1 N1 O1 -98.2(3)
N3 Co1 N2 C3 177.4(2)
N4 Co1 N2 C3 93.3(13)
N1 Co1 N2 C3 2.7(2)
C9 Co1 N2 C3 90.6(2)
N1A Co1 N2 C3 -85.2(2)
N1B Co1 N2 C3 -95.0(3)
N3 Co1 N2 O2 1.1(2)
N4 Co1 N2 O2 -82.9(13)
N1 Co1 N2 O2 -173.6(2)
C9 Co1 N2 O2 -85.6(2)
N1A Co1 N2 O2 98.5(2)
N1B Co1 N2 O2 88.7(3)
N2 Co1 N3 C5 -177.8(2)
N4 Co1 N3 C5 -2.9(2)
N1 Co1 N3 C5 -90.1(12)
C9 Co1 N3 C5 -90.3(2)
N1A Co1 N3 C5 84.1(2)
N1B Co1 N3 C5 94.6(3)
N2 Co1 N3 O3 -3.4(2)
N4 Co1 N3 O3 171.4(2)
N1 Co1 N3 O3 84.2(12)
C9 Co1 N3 O3 84.0(2)
N1A Co1 N3 O3 -101.5(2)
N1B Co1 N3 O3 -91.0(3)
N3 Co1 N4 C7 4.6(2)
N2 Co1 N4 C7 89.4(13)
N1 Co1 N4 C7 179.3(2)
C9 Co1 N4 C7 92.1(2)
N1A Co1 N4 C7 -92.1(2)
N1B Co1 N4 C7 -82.1(3)
N3 Co1 N4 O4 -175.0(2)
N2 Co1 N4 O4 -90.3(13)
N1 Co1 N4 O4 -0.4(2)
C9 Co1 N4 O4 -87.6(2)
N1A Co1 N4 O4 88.3(2)
N1B Co1 N4 O4 98.2(3)
O1 N1 C1 C3 -175.3(2)
Co1 N1 C1 C3 2.5(3)
O1 N1 C1 C2 1.5(4)
Co1 N1 C1 C2 179.3(2)
O2 N2 C3 C1 174.3(2)
Co1 N2 C3 C1 -2.0(3)
O2 N2 C3 C4 -2.6(4)
Co1 N2 C3 C4 -179.0(2)
N1 C1 C3 N2 -0.3(4)
C2 C1 C3 N2 -177.2(2)
N1 C1 C3 C4 176.6(2)
C2 C1 C3 C4 -0.3(4)
O3 N3 C5 C7 -173.6(2)
Co1 N3 C5 C7 1.0(3)
O3 N3 C5 C6 1.2(4)
Co1 N3 C5 C6 175.8(2)
O4 N4 C7 C5 174.4(2)
Co1 N4 C7 C5 -5.3(3)
O4 N4 C7 C8 -4.6(4)
Co1 N4 C7 C8 175.7(2)
N3 C5 C7 N4 2.7(4)
C6 C5 C7 N4 -172.0(3)
N3 C5 C7 C8 -178.2(2)
C6 C5 C7 C8 7.0(4)
N3 Co1 N1A C5A 45.4(3)
N2 Co1 N1A C5A -53.6(3)
N4 Co1 N1A C5A 126.5(3)
N1 Co1 N1A C5A -135.1(3)
C9 Co1 N1A C5A 166.6(10)
N1B Co1 N1A C5A -6.1(10)
N3 Co1 N1A C1A -130.6(3)
N2 Co1 N1A C1A 130.4(3)
N4 Co1 N1A C1A -49.5(3)
N1 Co1 N1A C1A 48.9(3)
C9 Co1 N1A C1A -9.5(13)
N1B Co1 N1A C1A 177.9(13)
C5A N1A C1A C2A 0.7(6)
Co1 N1A C1A C2A 177.1(3)
N1A C1A C2A C3A -0.3(6)
C1A C2A C3A C4A 0.1(6)
C2A C3A C4A C5A -0.3(6)
C1A N1A C5A C4A -0.9(6)
Co1 N1A C5A C4A -176.7(3)
C1A N1A C5A C6A 180.0(4)
Co1 N1A C5A C6A 4.1(6)
C3A C4A C5A N1A 0.7(6)
C3A C4A C5A C6A 179.9(4)
N3 Co1 N1B C1B 47.6(7)
N2 Co1 N1B C1B -50.6(7)
N4 Co1 N1B C1B 128.6(7)
N1 Co1 N1B C1B -132.0(7)
C9 Co1 N1B C1B 3(2)
N1A Co1 N1B C1B 176.4(17)
N3 Co1 N1B C5B -133.4(8)
N2 Co1 N1B C5B 128.4(8)
N4 Co1 N1B C5B -52.3(8)
N1 Co1 N1B C5B 47.1(8)
C9 Co1 N1B C5B -177.7(14)
N1A Co1 N1B C5B -4.5(7)
C5B N1B C1B C2B 1.9(15)
Co1 N1B C1B C2B -178.9(8)
N1B C1B C2B C3B -0.8(15)
C1B C2B C3B C4B -0.3(13)
C2B C3B C4B C5B 0.3(13)
C1B N1B C5B C6B -178.5(9)
Co1 N1B C5B C6B 2.5(13)
C1B N1B C5B C4B -1.8(12)
Co1 N1B C5B C4B 179.2(6)
C3B C4B C5B N1B 0.8(13)
C3B C4B C5B C6B 177.7(8)
